data_7238430
loop_
_publ_author_name
'Zhu, Shugao'
'Wu, Luling'
'Huang, Xian'

_publ_section_title
;
 Palladium-catalyzed sequential reaction viaSonogashira coupling,
 isomerization, Claisen rearrangement and [4 + 2] cycloaddition sequence
 for the rapid synthesis of tricyclo[3.2.1.02,7]oct-3-ene derivatives
;
_journal_issue 1
_journal_name_full 'RSC Adv.'
_journal_page_first 132
_journal_paper_doi 10.1039/C1RA00452B
_journal_volume 2
_journal_year 2012
_chemical_formula_moiety 'C36 H32 O2'
_chemical_formula_sum 'C36 H32 O2'
_chemical_formula_weight 496.62
_space_group_IT_number 33
_space_group_name_Hall 'P 2c -2n'
_space_group_name_H-M_alt 'P n a 21'
_symmetry_cell_setting orthorhombic
_symmetry_space_group_name_Hall 'P 2c -2n'
_symmetry_space_group_name_H-M 'P n a 21'
_atom_sites_solution_hydrogens geom
_atom_sites_solution_primary direct
_atom_sites_solution_secondary difmap
_audit_creation_method SHELXL-97
_cell_angle_alpha 90.00
_cell_angle_beta 90.00
_cell_angle_gamma 90.00
_cell_formula_units_Z 4
_cell_length_a 16.5695(6)
_cell_length_b 15.0759(6)
_cell_length_c 11.2960(6)
_cell_measurement_reflns_used 2786
_cell_measurement_temperature 293(2)
_cell_measurement_theta_max 66.8811
_cell_measurement_theta_min 2.6641
_cell_volume 2821.7(2)
_computing_cell_refinement
;
CrysAlisPro, Oxford Diffraction Ltd.,
Version 1.171.33.52 (release 06-11-2009 CrysAlis171 .NET)
(compiled Nov 6 2009,16:24:50)
;
_computing_data_collection
;
CrysAlisPro, Oxford Diffraction Ltd.,
Version 1.171.33.52 (release 06-11-2009 CrysAlis171 .NET)
(compiled Nov 6 2009,16:24:50)
;
_computing_data_reduction
;
CrysAlisPro, Oxford Diffraction Ltd.,
Version 1.171.33.52 (release 06-11-2009 CrysAlis171 .NET)
(compiled Nov 6 2009,16:24:50)
;
_computing_molecular_graphics
;
OLEX2: a complete structure solution, refinement and analysis program.
Dolomanov et al., J. Appl. Cryst. (2009). 42, 339-341
;
_computing_publication_material
;
OLEX2: a complete structure solution, refinement and analysis program.
Dolomanov et al., J. Appl. Cryst. (2009). 42, 339-341
;
_diffrn_ambient_temperature 293(2)
_diffrn_detector_area_resol_mean 10.3592
_diffrn_measured_fraction_theta_full 0.998
_diffrn_measured_fraction_theta_max 0.998
_diffrn_measurement_device_type 'Xcalibur, Atlas, Gemini ultra'
_diffrn_measurement_method '\w scans'
_diffrn_radiation_monochromator graphite
_diffrn_radiation_source 'fine-focus sealed tube'
_diffrn_radiation_type CuK\a
_diffrn_radiation_wavelength 1.54184
_diffrn_reflns_av_R_equivalents 0.0531
_diffrn_reflns_av_sigmaI/netI 0.0391
_diffrn_reflns_limit_h_max 19
_diffrn_reflns_limit_h_min -19
_diffrn_reflns_limit_k_max 17
_diffrn_reflns_limit_k_min -17
_diffrn_reflns_limit_l_max 13
_diffrn_reflns_limit_l_min -12
_diffrn_reflns_number 11515
_diffrn_reflns_theta_full 67.03
_diffrn_reflns_theta_max 67.03
_diffrn_reflns_theta_min 3.96
_exptl_absorpt_coefficient_mu 0.548
_exptl_absorpt_correction_T_max 0.91
_exptl_absorpt_correction_T_min 0.84
_exptl_absorpt_correction_type multi-scan'
_exptl_absorpt_process_details
;
CrysAlisPro, Oxford Diffraction Ltd.,
Version 1.171.33.53 (release 17-11-2009 CrysAlis171 .NET)
(compiled Nov 17 2009,16:58:22)
Empirical absorption correction using spherical harmonics,
implemented in SCALE3 ABSPACK scaling algorithm.
;
_exptl_crystal_colour colorless
_exptl_crystal_density_diffrn 1.169
_exptl_crystal_density_method 'not measured'
_exptl_crystal_description block
_exptl_crystal_F_000 1056
_exptl_crystal_size_max 0.38
_exptl_crystal_size_mid 0.26
_exptl_crystal_size_min 0.17
_refine_diff_density_max 0.089
_refine_diff_density_min -0.128
_refine_diff_density_rms 0.027
_refine_ls_abs_structure_details 'Flack H D (1983), Acta Cryst. A39, 876-881'
_refine_ls_abs_structure_Flack -0.4(4)
_refine_ls_extinction_method none
_refine_ls_goodness_of_fit_ref 0.983
_refine_ls_hydrogen_treatment constr
_refine_ls_matrix_type full
_refine_ls_number_parameters 345
_refine_ls_number_reflns 4234
_refine_ls_number_restraints 1
_refine_ls_restrained_S_all 0.983
_refine_ls_R_factor_all 0.0715
_refine_ls_R_factor_gt 0.0408
_refine_ls_shift/su_max 0.000
_refine_ls_shift/su_mean 0.000
_refine_ls_structure_factor_coef Fsqd
_refine_ls_weighting_details 'calc w=1/[\s^2^(Fo^2^)+(0.0483P)^2^+0.0000P] where P=(Fo^2^+2Fc^2^)/3'
_refine_ls_weighting_scheme calc
_refine_ls_wR_factor_gt 0.0865
_refine_ls_wR_factor_ref 0.0985
_reflns_number_gt 2913
_reflns_number_total 4234
_reflns_threshold_expression >2sigma(I)
_cod_data_source_file c1ra00452b.txt
_cod_data_source_block 100112_zsg_090702
_cod_original_sg_symbol_Hall 'P 2c -2n '
_cod_original_sg_symbol_H-M 'P n a 21 '
_cod_database_code 7238430

loop_
_symmetry_equiv_pos_as_xyz
'x, y, z'
'-x, -y, z+1/2'
'-x+1/2, y+1/2, z+1/2'
'x+1/2, -y+1/2, z'

loop_
_atom_site_label
_atom_site_type_symbol
_atom_site_fract_x
_atom_site_fract_y
_atom_site_fract_z
_atom_site_U_iso_or_equiv
_atom_site_adp_type
_atom_site_occupancy
_atom_site_symmetry_multiplicity
_atom_site_calc_flag
_atom_site_refinement_flags
O1 O 0.22633(13) 0.54642(13) 0.6401(3) 0.1144(10) Uani 1 1 d .
O2 O 0.04511(11) 0.26473(14) 0.6191(2) 0.0835(6) Uani 1 1 d .
C1 C 0.25759(14) 0.49084(17) 0.5758(3) 0.0739(9) Uani 1 1 d .
C2 C 0.31362(15) 0.51533(17) 0.4776(3) 0.0733(8) Uani 1 1 d .
H2B H 0.3350 0.5742 0.4923 0.088 Uiso 1 1 calc R
H2A H 0.2836 0.5174 0.4040 0.088 Uiso 1 1 calc R
C3 C 0.38349(14) 0.45070(17) 0.4642(3) 0.0652(7) Uani 1 1 d .
C4 C 0.34829(15) 0.35768(16) 0.4482(3) 0.0629(7) Uani 1 1 d .
H4A H 0.3298 0.3518 0.3671 0.076 Uiso 1 1 calc R
H4B H 0.3912 0.3148 0.4599 0.076 Uiso 1 1 calc R
C5 C 0.27965(13) 0.33445(15) 0.5293(2) 0.0519(6) Uani 1 1 d .
C6 C 0.23905(13) 0.39698(15) 0.5885(3) 0.0635(7) Uani 1 1 d .
H6 H 0.1977 0.3799 0.6394 0.076 Uiso 1 1 calc R
C7 C 0.4338(2) 0.4739(2) 0.3553(3) 0.0996(12) Uani 1 1 d .
H7B H 0.4761 0.4309 0.3459 0.149 Uiso 1 1 calc R
H7C H 0.4571 0.5317 0.3653 0.149 Uiso 1 1 calc R
H7A H 0.4000 0.4736 0.2864 0.149 Uiso 1 1 calc R
C8 C 0.43616(17) 0.45324(19) 0.5754(3) 0.0886(10) Uani 1 1 d .
H8A H 0.4036 0.4407 0.6436 0.133 Uiso 1 1 calc R
H8C H 0.4598 0.5110 0.5834 0.133 Uiso 1 1 calc R
H8B H 0.4781 0.4096 0.5689 0.133 Uiso 1 1 calc R
C9 C 0.25708(13) 0.23792(14) 0.5308(2) 0.0503(6) Uani 1 1 d .
H9 H 0.2518 0.2191 0.4482 0.060 Uiso 1 1 calc R
C10 C 0.31941(13) 0.17361(14) 0.5910(3) 0.0569(6) Uani 1 1 d .
H10 H 0.3698 0.1680 0.5463 0.068 Uiso 1 1 calc R
C11 C 0.27017(12) 0.08806(15) 0.5932(3) 0.0561(6) Uani 1 1 d .
C12 C 0.18904(13) 0.11616(15) 0.6310(2) 0.0562(6) Uani 1 1 d .
H12 H 0.1435 0.0749 0.6259 0.067 Uiso 1 1 calc R
C13 C 0.17883(12) 0.21301(14) 0.5931(3) 0.0515(6) Uani 1 1 d .
C14 C 0.18840(15) 0.19123(15) 0.7222(3) 0.0600(7) Uani 1 1 d .
H14 H 0.1399 0.1964 0.7715 0.072 Uiso 1 1 calc R
C15 C 0.26595(17) 0.21273(18) 0.7797(3) 0.0698(7) Uani 1 1 d .
H15 H 0.2681 0.2318 0.8580 0.084 Uiso 1 1 calc R
C16 C 0.33218(17) 0.20381(16) 0.7159(3) 0.0673(7) Uani 1 1 d .
H16 H 0.3832 0.2155 0.7464 0.081 Uiso 1 1 calc R
C17 C 0.09774(14) 0.24371(15) 0.5499(3) 0.0561(7) Uani 1 1 d .
C18 C 0.08252(13) 0.24643(15) 0.4204(3) 0.0570(7) Uani 1 1 d .
C19 C 0.02805(16) 0.30787(18) 0.3772(3) 0.0735(8) Uani 1 1 d .
H19 H 0.0017 0.3463 0.4286 0.088 Uiso 1 1 calc R
C20 C 0.0132(2) 0.3117(3) 0.2574(4) 0.1029(13) Uani 1 1 d .
H20 H -0.0233 0.3531 0.2280 0.123 Uiso 1 1 calc R
C21 C 0.0512(2) 0.2554(4) 0.1815(4) 0.1099(13) Uani 1 1 d .
H21 H 0.0416 0.2595 0.1006 0.132 Uiso 1 1 calc R
C22 C 0.1033(2) 0.1931(2) 0.2235(4) 0.0912(10) Uani 1 1 d .
H22 H 0.1279 0.1538 0.1713 0.109 Uiso 1 1 calc R
C23 C 0.11980(15) 0.18789(18) 0.3427(3) 0.0677(7) Uani 1 1 d .
H23 H 0.1557 0.1455 0.3711 0.081 Uiso 1 1 calc R
C24 C 0.29311(13) 0.00707(15) 0.5579(2) 0.0544(6) Uani 1 1 d .
C25 C 0.37709(13) -0.01482(15) 0.5204(2) 0.0565(7) Uani 1 1 d .
C26 C 0.44347(13) 0.01016(16) 0.5864(3) 0.0657(7) Uani 1 1 d .
H26 H 0.4363 0.0423 0.6558 0.079 Uiso 1 1 calc R
C27 C 0.52121(15) -0.01240(19) 0.5499(4) 0.0790(9) Uani 1 1 d .
H27 H 0.5655 0.0056 0.5944 0.095 Uiso 1 1 calc R
C28 C 0.53251(18) -0.0607(2) 0.4490(4) 0.0833(10) Uani 1 1 d .
H28 H 0.5844 -0.0753 0.4246 0.100 Uiso 1 1 calc R
C29 C 0.46748(19) -0.0877(2) 0.3841(3) 0.0874(9) Uani 1 1 d .
H29 H 0.4751 -0.1213 0.3160 0.105 Uiso 1 1 calc R
C30 C 0.38996(16) -0.06497(19) 0.4198(3) 0.0748(8) Uani 1 1 d .
H30 H 0.3460 -0.0838 0.3752 0.090 Uiso 1 1 calc R
C31 C 0.23491(13) -0.06856(15) 0.5543(3) 0.0601(7) Uani 1 1 d .
C32 C 0.24999(16) -0.14391(17) 0.6221(3) 0.0742(8) Uani 1 1 d .
H32 H 0.2946 -0.1450 0.6720 0.089 Uiso 1 1 calc R
C33 C 0.2002(2) -0.21682(19) 0.6166(4) 0.0916(11) Uani 1 1 d .
H33 H 0.2115 -0.2668 0.6619 0.110 Uiso 1 1 calc R
C34 C 0.1339(2) -0.2154(2) 0.5442(4) 0.0980(14) Uani 1 1 d .
H34 H 0.0998 -0.2643 0.5412 0.118 Uiso 1 1 calc R
C35 C 0.11762(18) -0.1428(2) 0.4764(4) 0.1028(13) Uani 1 1 d .
H35 H 0.0730 -0.1425 0.4264 0.123 Uiso 1 1 calc R
C36 C 0.16826(16) -0.06881(18) 0.4823(4) 0.0845(10) Uani 1 1 d .
H36 H 0.1566 -0.0190 0.4368 0.101 Uiso 1 1 calc R

loop_
_atom_site_aniso_label
_atom_site_aniso_U_11
_atom_site_aniso_U_22
_atom_site_aniso_U_33
_atom_site_aniso_U_23
_atom_site_aniso_U_13
_atom_site_aniso_U_12
O1 0.0990(15) 0.0569(12) 0.187(3) -0.0293(15) 0.0390(18) -0.0008(10)
O2 0.0575(9) 0.1054(15) 0.0876(15) -0.0182(13) 0.0059(11) 0.0174(9)
C1 0.0559(14) 0.0503(14) 0.116(3) -0.0110(17) 0.0023(17) 0.0038(11)
C2 0.0682(15) 0.0469(14) 0.105(2) 0.0115(16) -0.0067(18) -0.0018(11)
C3 0.0567(13) 0.0509(14) 0.088(2) 0.0113(14) 0.0013(15) -0.0034(10)
C4 0.0626(14) 0.0513(14) 0.075(2) 0.0004(13) 0.0074(14) -0.0034(11)
C5 0.0450(12) 0.0455(12) 0.0651(16) 0.0038(12) -0.0053(11) 0.0011(10)
C6 0.0523(12) 0.0484(13) 0.090(2) -0.0049(14) 0.0094(15) -0.0008(10)
C7 0.093(2) 0.073(2) 0.133(3) 0.029(2) 0.028(2) -0.0079(16)
C8 0.0666(15) 0.0735(17) 0.126(3) 0.002(2) -0.0271(19) -0.0016(12)
C9 0.0499(12) 0.0438(12) 0.0574(15) -0.0028(12) -0.0006(11) 0.0004(9)
C10 0.0484(11) 0.0434(11) 0.0788(19) 0.0021(14) -0.0054(13) -0.0016(9)
C11 0.0503(12) 0.0490(13) 0.0691(17) 0.0064(14) -0.0002(13) -0.0033(9)
C12 0.0530(13) 0.0450(13) 0.0706(18) 0.0006(12) 0.0046(13) -0.0031(9)
C13 0.0475(12) 0.0442(11) 0.0629(16) -0.0027(13) -0.0010(12) -0.0002(9)
C14 0.0607(15) 0.0592(15) 0.0602(17) 0.0008(14) 0.0043(13) -0.0034(10)
C15 0.0753(19) 0.0667(16) 0.0676(19) 0.0000(15) -0.0136(16) -0.0004(13)
C16 0.0643(17) 0.0576(15) 0.080(2) 0.0030(15) -0.0202(16) -0.0023(12)
C17 0.0477(13) 0.0459(12) 0.075(2) -0.0101(13) 0.0032(14) 0.0007(10)
C18 0.0479(13) 0.0460(13) 0.077(2) -0.0010(14) -0.0073(13) -0.0056(10)
C19 0.0598(15) 0.0627(17) 0.098(3) 0.0079(17) -0.0121(16) -0.0004(12)
C20 0.077(2) 0.107(3) 0.125(4) 0.042(3) -0.027(2) -0.0074(18)
C21 0.083(2) 0.167(4) 0.080(3) 0.021(3) -0.023(2) -0.024(3)
C22 0.081(2) 0.114(3) 0.078(2) -0.019(2) -0.0066(19) -0.0223(19)
C23 0.0632(16) 0.0616(16) 0.078(2) -0.0132(15) -0.0064(15) -0.0086(13)
C24 0.0523(12) 0.0433(12) 0.0677(17) 0.0036(12) -0.0010(12) 0.0002(9)
C25 0.0522(14) 0.0426(11) 0.0746(19) 0.0069(13) 0.0024(13) -0.0003(10)
C26 0.0533(14) 0.0539(13) 0.090(2) 0.0043(15) -0.0020(14) 0.0016(10)
C27 0.0533(15) 0.0644(16) 0.119(3) 0.021(2) -0.0009(17) 0.0000(12)
C28 0.0653(18) 0.0677(18) 0.117(3) 0.022(2) 0.029(2) 0.0099(14)
C29 0.081(2) 0.088(2) 0.093(2) -0.002(2) 0.028(2) 0.0075(16)
C30 0.0656(16) 0.0773(18) 0.082(2) -0.0001(18) 0.0093(16) -0.0015(13)
C31 0.0518(13) 0.0428(13) 0.086(2) -0.0059(14) 0.0100(14) 0.0000(9)
C32 0.0760(16) 0.0569(16) 0.090(2) 0.0023(15) 0.0120(16) -0.0046(12)
C33 0.103(2) 0.0569(17) 0.115(3) -0.0066(19) 0.040(2) -0.0162(15)
C34 0.075(2) 0.0623(19) 0.156(4) -0.034(2) 0.050(2) -0.0209(16)
C35 0.0592(16) 0.080(2) 0.169(4) -0.042(3) -0.007(2) -0.0027(15)
C36 0.0656(17) 0.0536(15) 0.134(3) -0.0124(18) -0.0179(18) 0.0035(13)

loop_
_atom_type_symbol
_atom_type_description
_atom_type_scat_dispersion_real
_atom_type_scat_dispersion_imag
_atom_type_scat_source
C C 0.0181 0.0091 'International Tables Vol C Tables 4.2.6.8 and 6.1.1.4'
H H 0.0000 0.0000 'International Tables Vol C Tables 4.2.6.8 and 6.1.1.4'
O O 0.0492 0.0322 'International Tables Vol C Tables 4.2.6.8 and 6.1.1.4'

loop_
_geom_angle_atom_site_label_1
_geom_angle_atom_site_label_2
_geom_angle_atom_site_label_3
_geom_angle
O1 C1 C6 121.2(3)
O1 C1 C2 122.3(2)
C6 C1 C2 116.4(3)
C1 C2 C3 112.9(2)
C1 C2 H2B 109.0
C3 C2 H2B 109.0
C1 C2 H2A 109.0
C3 C2 H2A 109.0
H2B C2 H2A 107.8
C2 C3 C7 110.5(2)
C2 C3 C4 108.0(2)
C7 C3 C4 108.8(2)
C2 C3 C8 109.7(3)
C7 C3 C8 110.1(2)
C4 C3 C8 109.7(2)
C5 C4 C3 115.5(2)
C5 C4 H4A 108.4
C3 C4 H4A 108.4
C5 C4 H4B 108.4
C3 C4 H4B 108.4
H4A C4 H4B 107.5
C6 C5 C4 121.5(2)
C6 C5 C9 123.5(2)
C4 C5 C9 114.9(2)
C5 C6 C1 122.0(3)
C5 C6 H6 119.0
C1 C6 H6 119.0
C3 C7 H7B 109.5
C3 C7 H7C 109.5
H7B C7 H7C 109.5
C3 C7 H7A 109.5
H7B C7 H7A 109.5
H7C C7 H7A 109.5
C3 C8 H8A 109.5
C3 C8 H8C 109.5
H8A C8 H8C 109.5
C3 C8 H8B 109.5
H8A C8 H8B 109.5
H8C C8 H8B 109.5
C5 C9 C13 117.14(18)
C5 C9 C10 116.05(18)
C13 C9 C10 101.98(19)
C5 C9 H9 107.0
C13 C9 H9 107.0
C10 C9 H9 107.0
C16 C10 C11 108.5(2)
C16 C10 C9 108.2(2)
C11 C10 C9 100.22(17)
C16 C10 H10 113.0
C11 C10 H10 113.0
C9 C10 H10 113.0
C24 C11 C12 127.4(2)
C24 C11 C10 127.8(2)
C12 C11 C10 104.46(18)
C11 C12 C14 114.5(2)
C11 C12 C13 107.11(19)
C14 C12 C13 58.80(17)
C11 C12 H12 120.2
C14 C12 H12 120.2
C13 C12 H12 120.2
C17 C13 C14 118.5(2)
C17 C13 C9 122.4(2)
C14 C13 C9 114.4(2)
C17 C13 C12 118.91(18)
C14 C13 C12 60.59(17)
C9 C13 C12 105.69(17)
C15 C14 C13 118.1(2)
C15 C14 C12 116.9(2)
C13 C14 C12 60.61(17)
C15 C14 H14 116.5
C13 C14 H14 116.5
C12 C14 H14 116.5
C16 C15 C14 117.5(3)
C16 C15 H15 121.3
C14 C15 H15 121.3
C15 C16 C10 115.3(2)
C15 C16 H16 122.3
C10 C16 H16 122.3
O2 C17 C18 120.4(2)
O2 C17 C13 120.9(2)
C18 C17 C13 118.7(2)
C19 C18 C23 119.6(3)
C19 C18 C17 118.5(3)
C23 C18 C17 121.9(2)
C20 C19 C18 119.5(3)
C20 C19 H19 120.3
C18 C19 H19 120.3
C21 C20 C19 120.6(3)
C21 C20 H20 119.7
C19 C20 H20 119.7
C22 C21 C20 120.3(4)
C22 C21 H21 119.8
C20 C21 H21 119.8
C21 C22 C23 120.4(4)
C21 C22 H22 119.8
C23 C22 H22 119.8
C22 C23 C18 119.6(3)
C22 C23 H23 120.2
C18 C23 H23 120.2
C11 C24 C25 123.4(2)
C11 C24 C31 121.4(2)
C25 C24 C31 115.21(19)
C26 C25 C30 118.0(2)
C26 C25 C24 122.0(2)
C30 C25 C24 119.9(2)
C25 C26 C27 120.6(3)
C25 C26 H26 119.7
C27 C26 H26 119.7
C28 C27 C26 120.2(3)
C28 C27 H27 119.9
C26 C27 H27 119.9
C29 C28 C27 119.9(3)
C29 C28 H28 120.0
C27 C28 H28 120.0
C28 C29 C30 120.1(3)
C28 C29 H29 120.0
C30 C29 H29 120.0
C25 C30 C29 121.1(3)
C25 C30 H30 119.5
C29 C30 H30 119.5
C36 C31 C32 117.9(2)
C36 C31 C24 122.5(2)
C32 C31 C24 119.5(2)
C33 C32 C31 121.3(3)
C33 C32 H32 119.4
C31 C32 H32 119.4
C34 C33 C32 119.7(3)
C34 C33 H33 120.2
C32 C33 H33 120.2
C35 C34 C33 120.5(3)
C35 C34 H34 119.8
C33 C34 H34 119.8
C34 C35 C36 119.7(3)
C34 C35 H35 120.2
C36 C35 H35 120.2
C31 C36 C35 120.9(3)
C31 C36 H36 119.5
C35 C36 H36 119.5

loop_
_geom_bond_atom_site_label_1
_geom_bond_atom_site_label_2
_geom_bond_distance
O1 C1 1.224(4)
O2 C17 1.213(3)
C1 C6 1.455(4)
C1 C2 1.493(5)
C2 C3 1.521(4)
C2 H2B 0.9700
C2 H2A 0.9700
C3 C7 1.527(4)
C3 C4 1.530(3)
C3 C8 1.530(5)
C4 C5 1.502(4)
C4 H4A 0.9700
C4 H4B 0.9700
C5 C6 1.338(4)
C5 C9 1.503(3)
C6 H6 0.9300
C7 H7B 0.9600
C7 H7C 0.9600
C7 H7A 0.9600
C8 H8A 0.9600
C8 H8C 0.9600
C8 H8B 0.9600
C9 C13 1.523(3)
C9 C10 1.571(3)
C9 H9 0.9800
C10 C16 1.498(4)
C10 C11 1.526(3)
C10 H10 0.9800
C11 C24 1.340(3)
C11 C12 1.473(3)
C12 C14 1.531(4)
C12 C13 1.531(3)
C12 H12 0.9800
C13 C17 1.503(3)
C13 C14 1.503(4)
C14 C15 1.476(4)
C14 H14 0.9800
C15 C16 1.320(4)
C15 H15 0.9300
C16 H16 0.9300
C17 C18 1.485(4)
C18 C19 1.382(4)
C18 C23 1.389(4)
C19 C20 1.377(6)
C19 H19 0.9300
C20 C21 1.361(6)
C20 H20 0.9300
C21 C22 1.361(6)
C21 H21 0.9300
C22 C23 1.376(5)
C22 H22 0.9300
C23 H23 0.9300
C24 C25 1.491(3)
C24 C31 1.494(3)
C25 C26 1.381(4)
C25 C30 1.382(4)
C26 C27 1.395(4)
C26 H26 0.9300
C27 C28 1.365(5)
C27 H27 0.9300
C28 C29 1.365(5)
C28 H28 0.9300
C29 C30 1.389(4)
C29 H29 0.9300
C30 H30 0.9300
C31 C36 1.372(4)
C31 C32 1.392(4)
C32 C33 1.376(4)
C32 H32 0.9300
C33 C34 1.370(5)
C33 H33 0.9300
C34 C35 1.362(5)
C34 H34 0.9300
C35 C36 1.398(4)
C35 H35 0.9300
C36 H36 0.9300
